data_1527578
loop_
_publ_author_name
'Jacobs, H.'
'Kistrup, H.'

_publ_section_title
;
 Ueber das System Kalium/Samarium/Ammoniak
;
_journal_name_full 'Zeitschrift fuer Anorganische und Allgemeine Chemie'
_journal_page_first 127
_journal_page_last 136
_journal_volume 435
_journal_year 1977
_chemical_formula_sum 'H14 K N7 Sm2'
_chemical_name_systematic 'K Sm2 (N H2)7'
_space_group_IT_number 58
_symmetry_space_group_name_Hall '-P 2 2n'
_symmetry_space_group_name_H-M 'P n n m'
_cell_angle_alpha 90
_cell_angle_beta 90
_cell_angle_gamma 90
_cell_formula_units_Z 4
_cell_length_a 6.654
_cell_length_b 10.06
_cell_length_c 15.66
_cell_volume 1048.268
_citation_journal_id_ASTM ZAACAB
_cod_data_source_file Jacobs_ZAACAB_1977_798.cif
_cod_data_source_block H14K1N7Sm2
_cod_original_cell_volume 1048.269
_cod_original_formula_sum 'H14 K1 N7 Sm2'
_cod_database_code 1527578

loop_
_symmetry_equiv_pos_as_xyz
x,y,z
-x,-y,z
x+1/2,-y+1/2,-z+1/2
-x+1/2,y+1/2,-z+1/2
-x,-y,-z
x,y,-z
-x-1/2,y-1/2,z-1/2
x-1/2,-y-1/2,z-1/2

loop_
_atom_site_label
_atom_site_type_symbol
_atom_site_fract_x
_atom_site_fract_y
_atom_site_fract_z
_atom_site_occupancy
_atom_site_U_iso_or_equiv
N4 N-3 0.777 0.0712 0.2282 1 0.0
K1 K+1 0.3624 0.7185 0 1 0.0
N1 N-3 0 0 0.3776 1 0.0
N2 N-3 0.374 0.1962 0.1433 1 0.0
N3 N-3 0.918 0.3097 0.1464 1 0.0
Sm1 Sm+3 0.10559 0.17235 0.26513 1 0.0
